data_4000194
loop_
_publ_author_name
'Choi, C'
'Anokhina, E V'
'Taullelle, F'
'Zhao, Y'
'Lachgar, A'

_publ_section_title
;
(C10H28N4)[Ga6(OH)2(PO4)2(HPO4)4(C2O4)3].3.5H2O Preparation,
Crystal Structure, NMR Spectroscopy, and Thermal Stability of
a Novel Gallium Phosphatooxalate with pendant Oxalate ligands
;
_journal_name_full 'Chemistry of Materials'
_journal_year 2002
_chemical_formula_structural 'C8 H20.50 Ga3 N2 O20.75 P3'
_chemical_formula_sum 'C16 H41 Ga6 N4 O41.5 P6'
_chemical_formula_weight 778.83
_chemical_name_systematic 'Gallium Phosphatooxalate'
_space_group_IT_number 2
_symmetry_cell_setting triclinic
_symmetry_space_group_name_Hall '-P 1'
_symmetry_space_group_name_H-M 'P -1'
_atom_sites_solution_hydrogens geom
_atom_sites_solution_primary direct
_atom_sites_solution_secondary difmap
_cell_angle_alpha 73.988(9)
_cell_angle_beta 79.199(7)
_cell_angle_gamma 78.775(7)
_cell_formula_units_Z 2
_cell_length_a 9.0220(7)
_cell_length_b 9.1864(9)
_cell_length_c 13.4912(9)
_cell_measurement_reflns_used 40
_cell_measurement_temperature 228(2)
_cell_measurement_theta_max 12.90
_cell_measurement_theta_min 3.82
_cell_volume 1043.55(15)
_diffrn_ambient_temperature 228(2)
_diffrn_detector_area_resol_mean ?
_diffrn_measurement_device_type 'Bruker P4'
_diffrn_measurement_method '\w scans'
_diffrn_radiation_monochromator graphite
_diffrn_radiation_source 'normal-focus sealed tube'
_diffrn_radiation_type MoK\a
_diffrn_radiation_wavelength 0.71073
_diffrn_reflns_av_R_equivalents 0.0289
_diffrn_reflns_av_sigmaI/netI 0.0336
_diffrn_reflns_limit_h_max 12
_diffrn_reflns_limit_h_min -1
_diffrn_reflns_limit_k_max 12
_diffrn_reflns_limit_k_min -12
_diffrn_reflns_limit_l_max 19
_diffrn_reflns_limit_l_min -18
_diffrn_reflns_number 7155
_diffrn_reflns_theta_max 30.20
_diffrn_reflns_theta_min 2.32
_diffrn_standards_decay_% ?
_diffrn_standards_interval_count 297
_diffrn_standards_interval_time ?
_diffrn_standards_number 3
_exptl_absorpt_coefficient_mu 4.187
_exptl_absorpt_correction_T_max 0.9742
_exptl_absorpt_correction_T_min 0.5793
_exptl_absorpt_correction_type empirical
_exptl_absorpt_process_details ?
_exptl_crystal_colour colorless
_exptl_crystal_density_diffrn 2.479
_exptl_crystal_density_method 'not measured'
_exptl_crystal_description plate
_exptl_crystal_F_000 773
_refine_ls_extinction_coef ?
_refine_ls_extinction_method none
_refine_ls_goodness_of_fit_ref 1.026
_refine_ls_hydrogen_treatment mixed
_refine_ls_matrix_type full
_refine_ls_number_parameters 364
_refine_ls_number_reflns 6075
_refine_ls_number_restraints 5
_refine_ls_restrained_S_all 1.026
_refine_ls_R_factor_all 0.0445
_refine_ls_R_factor_gt 0.0301
_refine_ls_shift/su_max 0.033
_refine_ls_shift/su_mean 0.001
_refine_ls_structure_factor_coef Fsqd
_refine_ls_weighting_details 'calc w=1/[\s^2^(Fo^2^)+(0.0287P)^2^+1.3168P] where P=(Fo^2^+2Fc^2^)/3'
_refine_ls_weighting_scheme calc
_refine_ls_wR_factor_gt 0.0610
_refine_ls_wR_factor_ref 0.0657
_reflns_number_gt 4981
_reflns_number_total 6075
_reflns_threshold_expression >2sigma(I)
_cod_depositor_comments
;
The following automatic conversions were performed:
'_symmetry_cell_setting' value 'Triclinic' changed to 'triclinic'
according to '/home/saulius/struct/CIF-dictionaries/cif_core.dic'
dictionary named 'cif_core.dic' version 2.4.1 from 2010-06-29.

Automatic conversion script
Id: cif_fix_enum 1527 2010-12-29 10:47:43Z saulius 
;
_cod_original_sg_symbol_H-M P-1
_cod_database_code 4000194

loop_
_symmetry_equiv_pos_as_xyz
'x, y, z'
'-x, -y, -z'

loop_
_atom_site_label
_atom_site_type_symbol
_atom_site_fract_x
_atom_site_fract_y
_atom_site_fract_z
_atom_site_U_iso_or_equiv
_atom_site_adp_type
_atom_site_occupancy
_atom_site_symmetry_multiplicity
_atom_site_calc_flag
_atom_site_refinement_flags
_atom_site_disorder_assembly
_atom_site_disorder_group
Ga1 Ga 0.10385(3) 0.14220(3) 0.24218(2) 0.00981(6) Uani 1 1 d . . .
Ga2 Ga 0.39918(3) 0.70671(3) 0.02524(2) 0.00990(6) Uani 1 1 d . . .
Ga3 Ga 0.48262(3) 0.11052(3) 0.29716(2) 0.00920(6) Uani 1 1 d . . .
P1 P 0.32790(7) 0.38726(8) 0.13373(5) 0.01022(12) Uani 1 1 d . . .
P2 P 0.37903(8) -0.08789(8) 0.18120(5) 0.01135(12) Uani 1 1 d . . .
P3 P -0.21680(8) 0.21610(9) 0.15774(5) 0.01343(13) Uani 1 1 d . . .
O11 O 0.2985(2) 0.5629(2) 0.11930(15) 0.0170(4) Uani 1 1 d . . .
O12 O 0.4069(2) 0.3575(2) 0.02728(14) 0.0158(4) Uani 1 1 d . . .
O13 O 0.1735(2) 0.3328(2) 0.15917(14) 0.0143(4) Uani 1 1 d . . .
O14 O 0.4321(2) 0.3161(2) 0.21597(14) 0.0136(4) Uani 1 1 d . . .
O21 O 0.2320(2) 0.0148(2) 0.15318(14) 0.0143(4) Uani 1 1 d . . .
O22 O 0.5012(2) -0.0020(2) 0.19091(14) 0.0127(4) Uani 1 1 d . . .
O23 O 0.3435(3) -0.2158(3) 0.28432(17) 0.0227(4) Uani 1 1 d D . .
H23 H 0.317(7) -0.180(7) 0.333(4) 0.090(16) Uiso 1 1 d D . .
O24 O 0.4479(2) -0.1727(3) 0.09696(18) 0.0248(5) Uani 1 1 d . . .
O31 O -0.2579(3) 0.3927(3) 0.14620(19) 0.0262(5) Uani 1 1 d D . .
H31 H -0.302(7) 0.423(7) 0.191(4) 0.090(16) Uiso 1 1 d D . .
O32 O -0.0457(2) 0.1715(2) 0.14738(14) 0.0166(4) Uani 1 1 d . . .
O33 O 0.6985(2) 0.1310(2) 0.25893(14) 0.0135(4) Uani 1 1 d . . .
O34 O -0.2667(2) 0.1831(3) 0.06294(15) 0.0207(4) Uani 1 1 d . . .
O1 O -0.0413(2) 0.2475(2) 0.33839(14) 0.0147(4) Uani 1 1 d . . .
O2 O 0.0160(2) -0.0416(2) 0.33118(14) 0.0138(4) Uani 1 1 d . . .
O3 O -0.2102(3) 0.1958(3) 0.48343(17) 0.0260(5) Uani 1 1 d . . .
O4 O -0.1489(2) -0.1105(2) 0.47331(15) 0.0186(4) Uani 1 1 d . . .
C1 C -0.1181(3) 0.1577(3) 0.4120(2) 0.0145(5) Uani 1 1 d . . .
C2 C -0.0841(3) -0.0117(3) 0.40646(19) 0.0136(5) Uani 1 1 d . . .
O5 O 0.4672(2) 0.1889(2) 0.42628(13) 0.0139(4) Uani 1 1 d . . .
O6 O 0.5340(2) -0.0953(2) 0.40121(13) 0.0134(4) Uani 1 1 d . . .
C3 C 0.4812(3) 0.0820(3) 0.50745(19) 0.0123(5) Uani 1 1 d . . .
O7 O 0.2675(2) 0.0917(2) 0.32850(14) 0.0117(3) Uani 1 1 d . . .
H7 H 0.240(5) 0.084(5) 0.386(3) 0.033(11) Uiso 1 1 d . . .
N1 N -0.2236(3) -0.1493(4) 0.0650(2) 0.0269(6) Uani 1 1 d D . .
H1N1 H -0.268(5) -0.233(5) 0.068(3) 0.049(14) Uiso 1 1 d D . .
H1N2 H -0.197(6) -0.107(6) -0.006(3) 0.076(18) Uiso 1 1 d D . .
H1N3 H -0.298(7) -0.084(8) 0.100(5) 0.12(3) Uiso 1 1 d D . .
N2 N -0.0017(3) -0.3919(3) 0.39736(18) 0.0169(5) Uani 1 1 d . . .
H2N1 H -0.011(4) -0.310(5) 0.419(3) 0.027(10) Uiso 1 1 d . . .
C11 C -0.0896(4) -0.2044(6) 0.1209(3) 0.0482(13) Uani 1 1 d . . .
H11A H -0.0300 -0.1208 0.1079 0.058 Uiso 1 1 calc R . .
H11B H -0.0244 -0.2875 0.0938 0.058 Uiso 1 1 calc R . .
C12 C -0.1348(3) -0.2618(4) 0.2371(2) 0.0202(6) Uani 1 1 d . . .
H12A H -0.2172 -0.3233 0.2511 0.024 Uiso 1 1 calc R . .
H12B H -0.1703 -0.1754 0.2692 0.024 Uiso 1 1 calc R . .
C13 C 0.0065(4) -0.3589(4) 0.2807(2) 0.0220(6) Uani 1 1 d . . .
H13A H 0.0243 -0.4566 0.2611 0.026 Uiso 1 1 calc R . .
H13B H 0.0947 -0.3065 0.2478 0.026 Uiso 1 1 calc R . .
C14 C -0.1416(3) -0.4562(4) 0.4557(2) 0.0195(6) Uani 1 1 d . . .
H14A H -0.1487 -0.5478 0.4341 0.023 Uiso 1 1 calc R . .
H14B H -0.2321 -0.3807 0.4391 0.023 Uiso 1 1 calc R . .
C15 C 0.1379(3) -0.5024(4) 0.4280(2) 0.0212(6) Uani 1 1 d . . .
H15A H 0.2291 -0.4569 0.3917 0.025 Uiso 1 1 calc R . .
H15B H 0.1408 -0.5960 0.4057 0.025 Uiso 1 1 calc R . .
O1W O 0.5865(5) 0.4929(6) 0.3217(3) 0.0855(15) Uani 1 1 d . . .
H1W1 H 0.5017 0.5233 0.3618 0.128 Uiso 0.50 1 d P . .
H1W2 H 0.5742 0.5661 0.2682 0.128 Uiso 1 1 d . . .
O2W O -0.0467(6) 0.5350(7) 0.0370(4) 0.0434(14) Uani 0.50 1 d P . .
H2W H 0.0600 0.4895 0.0340 0.065 Uiso 1 1 d . . .
O3W O 0.531(4) 0.454(4) 0.5000 0.153(11) Uiso 0.25 1 d P . .
H3W H 0.5116 0.5042 0.4409 0.229 Uiso 0.50 1 d P . .

loop_
_atom_site_aniso_label
_atom_site_aniso_U_11
_atom_site_aniso_U_22
_atom_site_aniso_U_33
_atom_site_aniso_U_23
_atom_site_aniso_U_13
_atom_site_aniso_U_12
Ga1 0.00776(12) 0.01351(13) 0.00843(11) -0.00127(9) -0.00160(9) -0.00395(10)
Ga2 0.01130(13) 0.01085(13) 0.00890(12) -0.00295(9) -0.00195(9) -0.00369(10)
Ga3 0.00865(12) 0.01315(13) 0.00712(11) -0.00228(9) -0.00148(9) -0.00480(10)
P1 0.0098(3) 0.0101(3) 0.0094(3) -0.0005(2) 0.0011(2) -0.0034(2)
P2 0.0103(3) 0.0137(3) 0.0127(3) -0.0057(2) -0.0017(2) -0.0043(2)
P3 0.0086(3) 0.0205(3) 0.0103(3) 0.0023(2) -0.0034(2) -0.0070(3)
O11 0.0191(10) 0.0100(9) 0.0182(9) -0.0018(7) 0.0054(7) -0.0042(7)
O12 0.0148(9) 0.0183(9) 0.0125(8) -0.0047(7) 0.0020(7) -0.0008(7)
O13 0.0113(9) 0.0152(9) 0.0148(8) 0.0029(7) -0.0033(7) -0.0061(7)
O14 0.0118(9) 0.0150(9) 0.0145(8) -0.0006(7) -0.0031(7) -0.0063(7)
O21 0.0105(8) 0.0222(10) 0.0119(8) -0.0062(7) -0.0036(7) -0.0017(7)
O22 0.0104(8) 0.0195(9) 0.0120(8) -0.0075(7) -0.0005(6) -0.0073(7)
O23 0.0240(11) 0.0166(10) 0.0250(11) 0.0023(8) -0.0036(9) -0.0078(9)
O24 0.0143(10) 0.0358(13) 0.0364(12) -0.0289(10) -0.0018(9) -0.0055(9)
O31 0.0221(11) 0.0204(11) 0.0288(12) 0.0038(9) -0.0001(9) -0.0040(9)
O32 0.0099(9) 0.0280(11) 0.0126(8) -0.0016(8) -0.0044(7) -0.0070(8)
O33 0.0092(8) 0.0207(10) 0.0111(8) 0.0007(7) -0.0040(6) -0.0077(7)
O34 0.0120(9) 0.0367(13) 0.0129(9) 0.0000(8) -0.0066(7) -0.0070(9)
O1 0.0140(9) 0.0139(9) 0.0160(8) -0.0029(7) -0.0002(7) -0.0045(7)
O2 0.0129(9) 0.0158(9) 0.0136(8) -0.0038(7) -0.0005(7) -0.0059(7)
O3 0.0243(11) 0.0250(11) 0.0247(11) -0.0073(9) 0.0087(9) -0.0043(9)
O4 0.0212(10) 0.0195(10) 0.0153(9) -0.0015(8) 0.0001(8) -0.0102(8)
C1 0.0118(11) 0.0153(12) 0.0156(11) -0.0004(9) -0.0027(9) -0.0045(10)
C2 0.0129(12) 0.0163(12) 0.0128(11) -0.0007(9) -0.0047(9) -0.0068(10)
O5 0.0167(9) 0.0173(9) 0.0089(8) -0.0011(7) -0.0020(7) -0.0082(8)
O6 0.0162(9) 0.0159(9) 0.0085(8) -0.0024(7) -0.0025(7) -0.0037(7)
C3 0.0096(11) 0.0177(13) 0.0115(10) -0.0031(9) -0.0025(8) -0.0061(9)
O7 0.0091(8) 0.0189(9) 0.0078(8) -0.0025(7) -0.0011(6) -0.0048(7)
N1 0.0234(14) 0.0341(16) 0.0204(12) -0.0010(11) -0.0072(11) -0.0023(12)
N2 0.0190(12) 0.0154(11) 0.0159(10) -0.0037(9) -0.0026(9) -0.0019(9)
C11 0.0176(16) 0.087(4) 0.0229(16) 0.0111(19) -0.0030(13) -0.0028(19)
C12 0.0197(14) 0.0236(14) 0.0174(12) -0.0040(11) -0.0045(10) -0.0031(11)
C13 0.0208(14) 0.0262(15) 0.0151(12) -0.0030(11) -0.0016(10) 0.0019(12)
C14 0.0191(14) 0.0210(14) 0.0186(12) -0.0028(10) -0.0044(10) -0.0047(11)
C15 0.0165(13) 0.0247(15) 0.0188(13) -0.0018(11) -0.0032(10) 0.0009(11)
O1W 0.096(3) 0.117(4) 0.065(2) -0.036(2) 0.010(2) -0.070(3)
O2W 0.035(3) 0.045(3) 0.044(3) 0.005(3) -0.010(2) -0.012(3)

loop_
_atom_type_symbol
_atom_type_oxidation_number
Ga 3.0
P 5.0
O -2.0
N -3
